data_7207192
loop_
_publ_author_name
'Li, Liang'
'Cui, Huijuan'
'Yang, Zhou'
'Tao, Xutang'
'Lin, Xinsong'
'Ye, Ning'
'Yang, Huai'

_publ_section_title
;
 Synthesis and characterization of thienyl-substituted pyridinium salts
 for second-order nonlinear optics
;
_journal_issue 3
_journal_name_full CrystEngComm
_journal_page_first 1031
_journal_paper_doi 10.1039/c1ce06177a
_journal_volume 14
_journal_year 2012
_chemical_formula_sum 'C14 H17 I N2 S'
_chemical_formula_weight 372.26
_chemical_name_systematic
;
?
;
_space_group_IT_number 14
_symmetry_cell_setting monoclinic
_symmetry_space_group_name_Hall '-P 2ybc'
_symmetry_space_group_name_H-M 'P 1 21/c 1'
_atom_sites_solution_hydrogens geom
_atom_sites_solution_primary direct
_atom_sites_solution_secondary difmap
_audit_creation_method SHELXL-97
_cell_angle_alpha 90.00
_cell_angle_beta 104.1530(10)
_cell_angle_gamma 90.00
_cell_formula_units_Z 8
_cell_length_a 10.1143(5)
_cell_length_b 20.9362(13)
_cell_length_c 14.6323(7)
_cell_measurement_reflns_used 10677
_cell_measurement_temperature 113(2)
_cell_measurement_theta_max 27.9
_cell_measurement_theta_min 1.4
_cell_volume 3004.4(3)
_computing_cell_refinement CrystalClear
_computing_data_collection CrystalClear
_computing_data_reduction CrystalClear
_computing_molecular_graphics 'Bruker SHELXTL'
_computing_publication_material 'CrystalStructure 3.8'
_computing_structure_refinement 'SHELXL-97 (Sheldrick, 1997)'
_computing_structure_solution 'SHELXS-97 (Sheldrick, 1990)'
_diffrn_ambient_temperature 113(2)
_diffrn_detector_area_resol_mean 14.22
_diffrn_measured_fraction_theta_full 0.994
_diffrn_measured_fraction_theta_max 0.994
_diffrn_measurement_device_type 'Rigaku Saturn724 CCD'
_diffrn_measurement_method '\w and \f scans'
_diffrn_radiation_monochromator multilayer
_diffrn_radiation_source 'rotating anode'
_diffrn_radiation_type MoK\a
_diffrn_radiation_wavelength 0.71073
_diffrn_reflns_av_R_equivalents 0.0379
_diffrn_reflns_av_sigmaI/netI 0.0375
_diffrn_reflns_limit_h_max 13
_diffrn_reflns_limit_h_min -11
_diffrn_reflns_limit_k_max 27
_diffrn_reflns_limit_k_min -26
_diffrn_reflns_limit_l_max 19
_diffrn_reflns_limit_l_min -19
_diffrn_reflns_number 27779
_diffrn_reflns_theta_full 27.87
_diffrn_reflns_theta_max 27.87
_diffrn_reflns_theta_min 1.73
_diffrn_standards_decay_% 0
_diffrn_standards_interval_count 0
_diffrn_standards_interval_time 0
_diffrn_standards_number 0
_exptl_absorpt_coefficient_mu 2.256
_exptl_absorpt_correction_T_max 0.7735
_exptl_absorpt_correction_T_min 0.6611
_exptl_absorpt_correction_type multi-scan
_exptl_absorpt_process_details CrystalClear
_exptl_crystal_colour Colorless
_exptl_crystal_density_diffrn 1.646
_exptl_crystal_density_method 'not measured'
_exptl_crystal_description Prism
_exptl_crystal_F_000 1472
_exptl_crystal_size_max 0.20
_exptl_crystal_size_mid 0.18
_exptl_crystal_size_min 0.12
_refine_diff_density_max 0.368
_refine_diff_density_min -0.625
_refine_diff_density_rms 0.088
_refine_ls_extinction_method none
_refine_ls_goodness_of_fit_ref 1.038
_refine_ls_hydrogen_treatment constr
_refine_ls_matrix_type full
_refine_ls_number_parameters 331
_refine_ls_number_reflns 7144
_refine_ls_number_restraints 0
_refine_ls_restrained_S_all 1.038
_refine_ls_R_factor_all 0.0285
_refine_ls_R_factor_gt 0.0219
_refine_ls_shift/su_max 0.002
_refine_ls_shift/su_mean 0.000
_refine_ls_structure_factor_coef Fsqd
_refine_ls_weighting_details 'calc w=1/[\s^2^(Fo^2^)+(0.0140P)^2^+0.0000P] where P=(Fo^2^+2Fc^2^)/3'
_refine_ls_weighting_scheme calc
_refine_ls_wR_factor_gt 0.0452
_refine_ls_wR_factor_ref 0.0467
_reflns_number_gt 5874
_reflns_number_total 7144
_reflns_threshold_expression >2sigma(I)
_cod_data_source_file c1ce06177a.txt
_cod_data_source_block shelx(3a)
_cod_depositor_comments
;
The following automatic conversions were performed:

'_symmetry_cell_setting' value 'Monoclinic' changed to 'monoclinic'
according to /home/saulius/struct/CIF-dictionaries/cif_core.dic
dictionary named 'cif_core.dic' version 2.4.1 from 2010-06-29.

Automatic conversion script
Id: cif_fix_values 1715 2011-07-08 13:25:40Z adriana 
;
_cod_original_sg_symbol_H-M P2(1)/c
_cod_database_code 7207192

loop_
_symmetry_equiv_pos_as_xyz
'x, y, z'
'-x, y+1/2, -z+1/2'
'-x, -y, -z'
'x, -y-1/2, z-1/2'

loop_
_atom_site_label
_atom_site_type_symbol
_atom_site_fract_x
_atom_site_fract_y
_atom_site_fract_z
_atom_site_U_iso_or_equiv
_atom_site_adp_type
_atom_site_occupancy
_atom_site_symmetry_multiplicity
_atom_site_calc_flag
_atom_site_refinement_flags
I1 I 0.040205(15) 0.253346(6) 0.003141(9) 0.02547(4) Uani 1 1 d .
I2 I 0.418952(13) 0.496264(6) 0.252223(9) 0.02270(4) Uani 1 1 d .
S1 S 0.43732(5) 0.33334(2) 0.88140(3) 0.01880(11) Uani 1 1 d .
S2 S 1.01982(5) 0.43901(2) 0.37178(3) 0.01777(11) Uani 1 1 d .
N1 N 1.18095(17) 0.53206(7) 0.46202(11) 0.0197(4) Uani 1 1 d .
N2 N 0.48966(17) 0.20872(7) 0.14612(11) 0.0180(4) Uani 1 1 d .
N3 N 0.27081(17) 0.24181(7) 0.78829(12) 0.0193(4) Uani 1 1 d .
N4 N 0.98656(16) 0.55196(7) 1.12106(11) 0.0163(3) Uani 1 1 d .
C1 C 0.1629(2) 0.28944(9) 0.76935(14) 0.0241(5) Uani 1 1 d .
H1A H 0.1173 0.2899 0.8212 0.036 Uiso 1 1 calc R
H1B H 0.0965 0.2789 0.7104 0.036 Uiso 1 1 calc R
H1C H 0.2021 0.3316 0.7637 0.036 Uiso 1 1 calc R
C2 C 0.2259(2) 0.17538(9) 0.77479(15) 0.0294(5) Uani 1 1 d .
H2A H 0.3019 0.1486 0.7669 0.044 Uiso 1 1 calc R
H2B H 0.1504 0.1721 0.7184 0.044 Uiso 1 1 calc R
H2C H 0.1954 0.1609 0.8299 0.044 Uiso 1 1 calc R
C3 C 0.3908(2) 0.25421(8) 0.84908(13) 0.0173(4) Uani 1 1 d .
C4 C 0.4959(2) 0.21254(9) 0.88908(14) 0.0207(4) Uani 1 1 d .
H4 H 0.4902 0.1675 0.8814 0.025 Uiso 1 1 calc R
C5 C 0.6108(2) 0.24413(8) 0.94170(13) 0.0202(4) Uani 1 1 d .
H5 H 0.6915 0.2221 0.9726 0.024 Uiso 1 1 calc R
C6 C 0.5991(2) 0.30950(9) 0.94578(13) 0.0181(4) Uani 1 1 d .
C7 C 0.6985(2) 0.35371(9) 0.99267(13) 0.0190(4) Uani 1 1 d .
H7 H 0.7829 0.3365 1.0272 0.023 Uiso 1 1 calc R
C8 C 0.6855(2) 0.41828(8) 0.99341(13) 0.0186(4) Uani 1 1 d .
H8 H 0.6000 0.4358 0.9617 0.022 Uiso 1 1 calc R
C9 C 0.7898(2) 0.46183(9) 1.03788(13) 0.0172(4) Uani 1 1 d .
C10 C 0.7644(2) 0.52834(9) 1.03030(13) 0.0203(4) Uani 1 1 d .
H10 H 0.6778 0.5433 0.9960 0.024 Uiso 1 1 calc R
C11 C 0.8623(2) 0.57130(9) 1.07140(13) 0.0196(4) Uani 1 1 d .
H11 H 0.8428 0.6157 1.0650 0.024 Uiso 1 1 calc R
C12 C 0.9212(2) 0.44380(9) 1.08863(13) 0.0183(4) Uani 1 1 d .
H12 H 0.9444 0.3998 1.0949 0.022 Uiso 1 1 calc R
C13 C 1.0162(2) 0.48838(9) 1.12911(13) 0.0187(4) Uani 1 1 d .
H13 H 1.1040 0.4749 1.1633 0.022 Uiso 1 1 calc R
C14 C 1.0892(2) 0.59900(8) 1.16666(14) 0.0205(4) Uani 1 1 d .
H14A H 1.0829 0.6368 1.1263 0.031 Uiso 1 1 calc R
H14B H 1.1803 0.5802 1.1766 0.031 Uiso 1 1 calc R
H14C H 1.0728 0.6114 1.2275 0.031 Uiso 1 1 calc R
C15 C 1.2856(2) 0.48317(9) 0.49030(14) 0.0245(5) Uani 1 1 d .
H15A H 1.2441 0.4440 0.5071 0.037 Uiso 1 1 calc R
H15B H 1.3554 0.4983 0.5449 0.037 Uiso 1 1 calc R
H15C H 1.3276 0.4744 0.4379 0.037 Uiso 1 1 calc R
C16 C 1.2223(2) 0.59847(8) 0.48067(14) 0.0252(5) Uani 1 1 d .
H16A H 1.2507 0.6160 0.4263 0.038 Uiso 1 1 calc R
H16B H 1.2987 0.6007 0.5367 0.038 Uiso 1 1 calc R
H16C H 1.1455 0.6233 0.4915 0.038 Uiso 1 1 calc R
C17 C 1.0600(2) 0.51808(8) 0.40435(13) 0.0158(4) Uani 1 1 d .
C18 C 0.9513(2) 0.55877(9) 0.36498(13) 0.0182(4) Uani 1 1 d .
H18 H 0.9538 0.6038 0.3737 0.022 Uiso 1 1 calc R
C19 C 0.8389(2) 0.52580(8) 0.31141(13) 0.0174(4) Uani 1 1 d .
H19 H 0.7569 0.5467 0.2801 0.021 Uiso 1 1 calc R
C20 C 0.8562(2) 0.46020(9) 0.30736(13) 0.0162(4) Uani 1 1 d .
C21 C 0.7609(2) 0.41399(8) 0.26235(13) 0.0179(4) Uani 1 1 d .
H21 H 0.6758 0.4293 0.2260 0.021 Uiso 1 1 calc R
C22 C 0.7792(2) 0.34961(9) 0.26598(13) 0.0187(4) Uani 1 1 d .
H22 H 0.8655 0.3340 0.2997 0.022 Uiso 1 1 calc R
C23 C 0.6784(2) 0.30357(9) 0.22288(13) 0.0168(4) Uani 1 1 d .
C24 C 0.7080(2) 0.23764(9) 0.23713(14) 0.0209(4) Uani 1 1 d .
H24 H 0.7951 0.2248 0.2736 0.025 Uiso 1 1 calc R
C25 C 0.6138(2) 0.19227(9) 0.19951(14) 0.0210(4) Uani 1 1 d .
H25 H 0.6357 0.1484 0.2110 0.025 Uiso 1 1 calc R
C26 C 0.5469(2) 0.31841(9) 0.16788(13) 0.0178(4) Uani 1 1 d .
H26 H 0.5209 0.3618 0.1564 0.021 Uiso 1 1 calc R
C27 C 0.4565(2) 0.27111(9) 0.13095(13) 0.0188(4) Uani 1 1 d .
H27 H 0.3686 0.2822 0.0939 0.023 Uiso 1 1 calc R
C28 C 0.3916(2) 0.15868(9) 0.10374(14) 0.0240(5) Uani 1 1 d .
H28A H 0.2986 0.1743 0.0980 0.036 Uiso 1 1 calc R
H28B H 0.4073 0.1206 0.1439 0.036 Uiso 1 1 calc R
H28C H 0.4038 0.1478 0.0411 0.036 Uiso 1 1 calc R

loop_
_atom_site_aniso_label
_atom_site_aniso_U_11
_atom_site_aniso_U_22
_atom_site_aniso_U_33
_atom_site_aniso_U_23
_atom_site_aniso_U_13
_atom_site_aniso_U_12
I1 0.02341(8) 0.02521(8) 0.02505(8) 0.00571(6) 0.00062(6) 0.00064(6)
I2 0.01809(7) 0.02214(8) 0.02554(7) 0.00062(6) 0.00083(6) 0.00170(5)
S1 0.0201(3) 0.0154(2) 0.0199(2) -0.0019(2) 0.0030(2) 0.00072(19)
S2 0.0180(3) 0.0146(2) 0.0193(2) -0.0021(2) 0.0017(2) 0.00167(19)
N1 0.0174(9) 0.0176(9) 0.0222(9) -0.0014(7) 0.0013(8) -0.0008(7)
N2 0.0169(9) 0.0187(9) 0.0186(8) -0.0002(7) 0.0045(7) -0.0022(7)
N3 0.0197(9) 0.0151(8) 0.0231(9) -0.0002(7) 0.0050(8) -0.0003(7)
N4 0.0136(9) 0.0189(9) 0.0160(8) -0.0006(7) 0.0031(7) -0.0007(7)
C1 0.0230(12) 0.0245(11) 0.0230(11) -0.0022(9) 0.0022(10) 0.0033(9)
C2 0.0263(13) 0.0207(11) 0.0389(13) -0.0014(10) 0.0038(11) -0.0067(9)
C3 0.0225(11) 0.0145(10) 0.0170(10) -0.0008(8) 0.0092(9) -0.0032(8)
C4 0.0244(12) 0.0147(10) 0.0241(11) 0.0024(9) 0.0082(9) -0.0003(8)
C5 0.0212(11) 0.0208(10) 0.0191(10) 0.0026(8) 0.0057(9) 0.0023(8)
C6 0.0187(11) 0.0195(10) 0.0166(10) 0.0006(8) 0.0053(8) 0.0008(8)
C7 0.0187(11) 0.0240(11) 0.0143(9) 0.0014(8) 0.0043(8) 0.0013(8)
C8 0.0171(11) 0.0224(11) 0.0164(10) 0.0012(8) 0.0042(8) 0.0010(8)
C9 0.0172(11) 0.0209(10) 0.0141(9) -0.0006(8) 0.0051(8) -0.0005(8)
C10 0.0177(11) 0.0224(11) 0.0196(10) -0.0007(9) 0.0022(9) 0.0033(8)
C11 0.0208(11) 0.0183(10) 0.0185(10) 0.0001(8) 0.0024(9) 0.0055(8)
C12 0.0197(11) 0.0172(10) 0.0178(10) 0.0017(8) 0.0042(9) 0.0028(8)
C13 0.0167(10) 0.0225(11) 0.0170(10) 0.0041(8) 0.0043(8) 0.0037(8)
C14 0.0171(11) 0.0210(10) 0.0222(10) -0.0015(9) 0.0026(9) -0.0031(8)
C15 0.0192(11) 0.0290(11) 0.0236(11) 0.0003(9) 0.0019(9) 0.0029(9)
C16 0.0270(12) 0.0217(11) 0.0261(11) -0.0030(9) 0.0046(10) -0.0091(9)
C17 0.0182(11) 0.0148(9) 0.0154(9) -0.0001(8) 0.0056(8) -0.0003(8)
C18 0.0250(12) 0.0120(10) 0.0177(10) 0.0019(8) 0.0056(9) 0.0008(8)
C19 0.0182(11) 0.0183(10) 0.0166(10) 0.0022(8) 0.0059(8) 0.0037(8)
C20 0.0164(10) 0.0180(10) 0.0140(9) 0.0005(8) 0.0034(8) 0.0007(8)
C21 0.0166(10) 0.0222(11) 0.0149(9) -0.0009(8) 0.0040(8) 0.0007(8)
C22 0.0169(11) 0.0210(10) 0.0166(10) -0.0027(8) 0.0010(8) 0.0003(8)
C23 0.0194(11) 0.0175(10) 0.0140(9) -0.0009(8) 0.0050(8) 0.0006(8)
C24 0.0178(11) 0.0206(11) 0.0224(10) 0.0016(9) 0.0014(9) 0.0037(8)
C25 0.0239(12) 0.0170(10) 0.0223(11) 0.0008(9) 0.0059(9) 0.0023(8)
C26 0.0226(11) 0.0136(10) 0.0174(10) 0.0002(8) 0.0051(9) 0.0017(8)
C27 0.0189(11) 0.0199(10) 0.0169(10) 0.0039(8) 0.0028(9) 0.0017(8)
C28 0.0227(12) 0.0212(11) 0.0259(11) -0.0007(9) 0.0016(10) -0.0062(9)

loop_
_atom_type_symbol
_atom_type_description
_atom_type_scat_dispersion_real
_atom_type_scat_dispersion_imag
_atom_type_scat_source
C C 0.0033 0.0016 'International Tables Vol C Tables 4.2.6.8 and 6.1.1.4'
H H 0.0000 0.0000 'International Tables Vol C Tables 4.2.6.8 and 6.1.1.4'
N N 0.0061 0.0033 'International Tables Vol C Tables 4.2.6.8 and 6.1.1.4'
S S 0.1246 0.1234 'International Tables Vol C Tables 4.2.6.8 and 6.1.1.4'
I I -0.4742 1.8119 'International Tables Vol C Tables 4.2.6.8 and 6.1.1.4'

loop_
_geom_angle_atom_site_label_1
_geom_angle_atom_site_label_2
_geom_angle_atom_site_label_3
_geom_angle
C6 S1 C3 91.70(9)
C17 S2 C20 91.90(9)
C17 N1 C15 120.92(16)
C17 N1 C16 120.21(17)
C15 N1 C16 117.45(17)
C25 N2 C27 119.93(17)
C25 N2 C28 119.83(16)
C27 N2 C28 120.24(17)
C3 N3 C1 120.55(15)
C3 N3 C2 118.30(16)
C1 N3 C2 115.66(17)
C11 N4 C13 119.68(17)
C11 N4 C14 120.32(16)
C13 N4 C14 120.00(16)
N3 C1 H1A 109.5
N3 C1 H1B 109.5
H1A C1 H1B 109.5
N3 C1 H1C 109.5
H1A C1 H1C 109.5
H1B C1 H1C 109.5
N3 C2 H2A 109.5
N3 C2 H2B 109.5
H2A C2 H2B 109.5
N3 C2 H2C 109.5
H2A C2 H2C 109.5
H2B C2 H2C 109.5
N3 C3 C4 129.22(17)
N3 C3 S1 120.01(14)
C4 C3 S1 110.62(15)
C3 C4 C5 112.55(17)
C3 C4 H4 123.7
C5 C4 H4 123.7
C6 C5 C4 115.27(19)
C6 C5 H5 122.4
C4 C5 H5 122.4
C5 C6 C7 127.84(19)
C5 C6 S1 109.84(15)
C7 C6 S1 122.32(14)
C8 C7 C6 126.63(19)
C8 C7 H7 116.7
C6 C7 H7 116.7
C7 C8 C9 125.30(19)
C7 C8 H8 117.3
C9 C8 H8 117.3
C12 C9 C10 115.82(18)
C12 C9 C8 124.60(18)
C10 C9 C8 119.56(18)
C11 C10 C9 121.04(19)
C11 C10 H10 119.5
C9 C10 H10 119.5
N4 C11 C10 121.29(18)
N4 C11 H11 119.4
C10 C11 H11 119.4
C13 C12 C9 121.27(18)
C13 C12 H12 119.4
C9 C12 H12 119.4
N4 C13 C12 120.89(18)
N4 C13 H13 119.6
C12 C13 H13 119.6
N4 C14 H14A 109.5
N4 C14 H14B 109.5
H14A C14 H14B 109.5
N4 C14 H14C 109.5
H14A C14 H14C 109.5
H14B C14 H14C 109.5
N1 C15 H15A 109.5
N1 C15 H15B 109.5
H15A C15 H15B 109.5
N1 C15 H15C 109.5
H15A C15 H15C 109.5
H15B C15 H15C 109.5
N1 C16 H16A 109.5
N1 C16 H16B 109.5
H16A C16 H16B 109.5
N1 C16 H16C 109.5
H16A C16 H16C 109.5
H16B C16 H16C 109.5
N1 C17 C18 129.18(17)
N1 C17 S2 119.77(14)
C18 C17 S2 111.02(15)
C19 C18 C17 112.34(17)
C19 C18 H18 123.8
C17 C18 H18 123.8
C20 C19 C18 114.83(18)
C20 C19 H19 122.6
C18 C19 H19 122.6
C19 C20 C21 128.34(18)
C19 C20 S2 109.89(14)
C21 C20 S2 121.74(14)
C22 C21 C20 126.22(19)
C22 C21 H21 116.9
C20 C21 H21 116.9
C21 C22 C23 125.05(18)
C21 C22 H22 117.5
C23 C22 H22 117.5
C26 C23 C24 115.74(18)
C26 C23 C22 124.97(17)
C24 C23 C22 119.26(18)
C25 C24 C23 121.18(19)
C25 C24 H24 119.4
C23 C24 H24 119.4
N2 C25 C24 121.02(18)
N2 C25 H25 119.5
C24 C25 H25 119.5
C27 C26 C23 120.84(17)
C27 C26 H26 119.6
C23 C26 H26 119.6
N2 C27 C26 121.29(18)
N2 C27 H27 119.4
C26 C27 H27 119.4
N2 C28 H28A 109.5
N2 C28 H28B 109.5
H28A C28 H28B 109.5
N2 C28 H28C 109.5
H28A C28 H28C 109.5
H28B C28 H28C 109.5

loop_
_geom_bond_atom_site_label_1
_geom_bond_atom_site_label_2
_geom_bond_distance
S1 C6 1.750(2)
S1 C3 1.7551(18)
S2 C17 1.7429(18)
S2 C20 1.750(2)
N1 C17 1.338(2)
N1 C15 1.458(2)
N1 C16 1.458(2)
N2 C25 1.351(2)
N2 C27 1.354(2)
N2 C28 1.471(2)
N3 C3 1.343(3)
N3 C1 1.454(2)
N3 C2 1.461(2)
N4 C11 1.351(2)
N4 C13 1.363(2)
N4 C14 1.468(2)
C1 H1A 0.9800
C1 H1B 0.9800
C1 H1C 0.9800
C2 H2A 0.9800
C2 H2B 0.9800
C2 H2C 0.9800
C3 C4 1.389(3)
C4 C5 1.394(3)
C4 H4 0.9500
C5 C6 1.376(2)
C5 H5 0.9500
C6 C7 1.414(3)
C7 C8 1.358(2)
C7 H7 0.9500
C8 C9 1.425(3)
C8 H8 0.9500
C9 C12 1.406(3)
C9 C10 1.416(3)
C10 C11 1.364(3)
C10 H10 0.9500
C11 H11 0.9500
C12 C13 1.366(3)
C12 H12 0.9500
C13 H13 0.9500
C14 H14A 0.9800
C14 H14B 0.9800
C14 H14C 0.9800
C15 H15A 0.9800
C15 H15B 0.9800
C15 H15C 0.9800
C16 H16A 0.9800
C16 H16B 0.9800
C16 H16C 0.9800
C17 C18 1.399(3)
C18 C19 1.396(3)
C18 H18 0.9500
C19 C20 1.387(3)
C19 H19 0.9500
C20 C21 1.410(3)
C21 C22 1.360(2)
C21 H21 0.9500
C22 C23 1.432(3)
C22 H22 0.9500
C23 C26 1.411(3)
C23 C24 1.417(2)
C24 C25 1.363(3)
C24 H24 0.9500
C25 H25 0.9500
C26 C27 1.367(3)
C26 H26 0.9500
C27 H27 0.9500
C28 H28A 0.9800
C28 H28B 0.9800
C28 H28C 0.9800

loop_
_geom_torsion_atom_site_label_1
_geom_torsion_atom_site_label_2
_geom_torsion_atom_site_label_3
_geom_torsion_atom_site_label_4
_geom_torsion
C1 N3 C3 C4 167.37(19)
C2 N3 C3 C4 14.6(3)
C1 N3 C3 S1 -17.6(2)
C2 N3 C3 S1 -170.29(14)
C6 S1 C3 N3 -174.49(16)
C6 S1 C3 C4 1.44(15)
N3 C3 C4 C5 173.84(19)
S1 C3 C4 C5 -1.6(2)
C3 C4 C5 C6 1.0(3)
C4 C5 C6 C7 -179.35(19)
C4 C5 C6 S1 0.2(2)
C3 S1 C6 C5 -0.90(15)
C3 S1 C6 C7 178.63(17)
C5 C6 C7 C8 178.05(19)
S1 C6 C7 C8 -1.4(3)
C6 C7 C8 C9 -176.99(19)
C7 C8 C9 C12 -0.9(3)
C7 C8 C9 C10 177.64(18)
C12 C9 C10 C11 -0.9(3)
C8 C9 C10 C11 -179.51(18)
C13 N4 C11 C10 1.2(3)
C14 N4 C11 C10 -178.46(17)
C9 C10 C11 N4 -0.3(3)
C10 C9 C12 C13 1.2(3)
C8 C9 C12 C13 179.77(18)
C11 N4 C13 C12 -0.9(3)
C14 N4 C13 C12 178.80(17)
C9 C12 C13 N4 -0.4(3)
C15 N1 C17 C18 -175.50(19)
C16 N1 C17 C18 -9.4(3)
C15 N1 C17 S2 6.5(2)
C16 N1 C17 S2 172.58(14)
C20 S2 C17 N1 177.21(16)
C20 S2 C17 C18 -1.12(15)
N1 C17 C18 C19 -177.21(19)
S2 C17 C18 C19 0.9(2)
C17 C18 C19 C20 -0.1(2)
C18 C19 C20 C21 177.48(18)
C18 C19 C20 S2 -0.7(2)
C17 S2 C20 C19 1.03(14)
C17 S2 C20 C21 -177.30(16)
C19 C20 C21 C22 -174.90(19)
S2 C20 C21 C22 3.1(3)
C20 C21 C22 C23 177.15(18)
C21 C22 C23 C26 2.1(3)
C21 C22 C23 C24 -176.03(18)
C26 C23 C24 C25 -0.1(3)
C22 C23 C24 C25 178.24(18)
C27 N2 C25 C24 -1.4(3)
C28 N2 C25 C24 177.91(18)
C23 C24 C25 N2 1.0(3)
C24 C23 C26 C27 -0.6(3)
C22 C23 C26 C27 -178.76(18)
C25 N2 C27 C26 0.7(3)
C28 N2 C27 C26 -178.55(18)
C23 C26 C27 N2 0.3(3)
